data_2000461
loop_
_publ_author_name
'Mackay, K. M.'
'Nicholson, B. K.'
'van Tiel, M. L.'

_publ_section_title
;
 Redetermination of decacarbonyl di-\m~4~-sulfido-tetracobalt
;
_journal_issue 11
_journal_name_full 'Acta Crystallographica Section C'
_journal_page_first 2020
_journal_page_last 2021
_journal_paper_doi 10.1107/S0108270192003433
_journal_volume 48
_journal_year 1992
_chemical_formula_sum 'C10 Co4 O10 S2'
_chemical_formula_weight 579.96
_space_group_IT_number 14
_space_group_name_Hall '-P 2yn'
_space_group_name_H-M_alt 'P 1 21/n 1'
_symmetry_cell_setting monoclinic
_symmetry_space_group_name_H-M 'P 1 21/n 1'
_cell_angle_alpha 90
_cell_angle_beta 96.76(3)
_cell_angle_gamma 90
_cell_formula_units_Z 2
_cell_length_a 9.962(4)
_cell_length_b 6.711(2)
_cell_length_c 12.339(5)
_cell_volume 819.2(5)
_diffrn_radiation_type Mo
_diffrn_radiation_wavelength 0.7107
_exptl_absorpt_coefficient_mu 4.1
_exptl_crystal_density_diffrn 2.35
_exptl_crystal_F_000 560
_cod_data_source_file al1006.cif
_cod_data_source_block al1006a
_cod_original_cell_volume 819.1(5)
_cod_original_sg_symbol_H-M 'P 21/n'
_cod_database_code 2000461

loop_
_space_group_symop_id
_space_group_symop_operation_xyz
1 x,y,z
2 -x+1/2,y+1/2,-z+1/2
3 -x,-y,-z
4 x+1/2,-y+1/2,z+1/2

loop_
_atom_site_label
_atom_site_fract_x
_atom_site_fract_y
_atom_site_fract_z
_atom_site_U_iso_or_equiv
Co(1) .51502(4) .45743(6) .35796(3) .013
Co(2) .32490(4) .42902(6) .47093(3) .013
S(1) .46465(7) .69720(10) .47649(6) .017
C(1) .3276(3) .3774(4) .3159(2) .019
O(1) .2564(2) .3306(4) .2396(2) .028
C(2) .5225(3) .6370(5) .2493(2) .019
O(2) .5280(2) .7456(3) .1791(2) .029
C(3) .6012(3) .2550(5) .2974(2) .019
O(3) .6577(2) .1339(4) .2585(2) .031
C(4) .1735(3) .5826(4) .4549(2) .016
O(4) .0763(2) .6722(3) .4439(2) .024
C(5) .2454(3) .2006(5) .5093(2) .019
O(5) .1934(2) .0621(3) .5362(2) .033

loop_
_geom_angle_atom_site_label_1
_geom_angle_atom_site_label_2
_geom_angle_atom_site_label_3
_geom_angle
Co(2) Co(1) S(1) 56.80(10)
Co(1) S(1) Co(2) 66.40(10)
C(2) Co(1) C(3) 97.50(10)
C(4) Co(2) C(5) 97.20(10)
Co(1) C(1) Co(2) 79.30(10)
Co(1) Co(2) S(1) 56.80(10)

loop_
_geom_bond_atom_site_label_1
_geom_bond_atom_site_label_2
_geom_bond_distance
Co(1) Co(2) 2.4880(10)
Co(1) S(1) 2.2700(10)
Co(2) C(5) 1.814(3)
C(1) O(1) 1.154(4)
C(2) O(2) 1.137(4)
C(3) O(3) 1.128(4)
C(4) O(4) 1.134(3)
C(5) O(5) 1.133(4)
Co(2) S(1) 2.2710(10)
Co(1) C(1) 1.953(3)
Co(1) C(2) 1.811(3)
Co(1) C(3) 1.814(3)
Co(2) C(4) 1.818(3)
Co(2) C(1) 1.947(3)
